data_7211458
loop_
_publ_author_name
'Muddassir, Mohd.'
'Song, Xiao-Jiao'
'Chen, Ying'
'Cao, Fan'
'Wei, Rong-Min'
'Song, You'

_publ_section_title
;
 Ion-induced diversity in structure and magnetic properties of
 hexacyanometalate--lanthanide bimetallic assemblies
;
_journal_issue 48
_journal_name_full CrystEngComm
_journal_page_first 10541
_journal_paper_doi 10.1039/c3ce41704b
_journal_volume 15
_journal_year 2013
_chemical_formula_sum 'C50 H66 Co2 Ho2 N20 O15'
_chemical_formula_weight 1634.95
_chemical_name_systematic
; 
 ? 
;
_space_group_IT_number 2
_symmetry_cell_setting triclinic
_symmetry_space_group_name_Hall '-P 1'
_symmetry_space_group_name_H-M 'P -1'
_atom_sites_solution_hydrogens geom
_atom_sites_solution_primary direct
_atom_sites_solution_secondary difmap
_audit_creation_method SHELXL-97
_cell_angle_alpha 93.782(4)
_cell_angle_beta 111.077(2)
_cell_angle_gamma 102.158(3)
_cell_formula_units_Z 1
_cell_length_a 10.179(2)
_cell_length_b 13.196(3)
_cell_length_c 13.425(3)
_cell_measurement_reflns_used 9986
_cell_measurement_temperature 293(2)
_cell_measurement_theta_max 27.580
_cell_measurement_theta_min 2.466
_cell_volume 1624.9(6)
_computing_cell_refinement 'Bruker SMART'
_computing_data_collection 'Bruker SMART'
_computing_data_reduction 'Bruker SAINT'
_computing_molecular_graphics 'Bruker SHELXTL'
_computing_publication_material 'Bruker SHELXTL'
_computing_structure_refinement 'SHELXL-97 (Sheldrick, 1997)'
_computing_structure_solution 'SHELXS-97 (Sheldrick, 1990)'
_diffrn_ambient_temperature 293(2)
_diffrn_measured_fraction_theta_full 0.984
_diffrn_measured_fraction_theta_max 0.984
_diffrn_radiation_monochromator graphite
_diffrn_radiation_source 'fine-focus sealed tube'
_diffrn_radiation_type MoK\a
_diffrn_radiation_wavelength 0.71073
_diffrn_reflns_av_R_equivalents 0.0285
_diffrn_reflns_av_sigmaI/netI 0.0399
_diffrn_reflns_limit_h_max 9
_diffrn_reflns_limit_h_min -12
_diffrn_reflns_limit_k_max 15
_diffrn_reflns_limit_k_min -15
_diffrn_reflns_limit_l_max 15
_diffrn_reflns_limit_l_min -15
_diffrn_reflns_number 11548
_diffrn_reflns_theta_full 25.00
_diffrn_reflns_theta_max 25.00
_diffrn_reflns_theta_min 1.60
_exptl_absorpt_coefficient_mu 2.986
_exptl_absorpt_correction_T_max 0.7158
_exptl_absorpt_correction_T_min 0.5866
_exptl_absorpt_correction_type multi-scan
_exptl_absorpt_process_details 'SADABS; Bruker, 2000'
_exptl_crystal_colour whitish-red
_exptl_crystal_density_diffrn 1.671
_exptl_crystal_density_method 'not measured'
_exptl_crystal_description needle
_exptl_crystal_F_000 814
_exptl_crystal_size_max 0.20
_exptl_crystal_size_mid 0.15
_exptl_crystal_size_min 0.12
_refine_diff_density_max 1.500
_refine_diff_density_min -1.232
_refine_diff_density_rms 0.274
_refine_ls_extinction_method none
_refine_ls_goodness_of_fit_ref 1.228
_refine_ls_hydrogen_treatment constr
_refine_ls_matrix_type full
_refine_ls_number_parameters 428
_refine_ls_number_reflns 5621
_refine_ls_number_restraints 6
_refine_ls_restrained_S_all 1.234
_refine_ls_R_factor_all 0.0304
_refine_ls_R_factor_gt 0.0260
_refine_ls_shift/su_max 0.002
_refine_ls_shift/su_mean 0.000
_refine_ls_structure_factor_coef Fsqd
_refine_ls_weighting_details 'calc w=1/[\s^2^(Fo^2^)+(0.0627P)^2^+0.0000P] where P=(Fo^2^+2Fc^2^)/3'
_refine_ls_weighting_scheme calc
_refine_ls_wR_factor_gt 0.0806
_refine_ls_wR_factor_ref 0.1027
_reflns_number_gt 5273
_reflns_number_total 5621
_reflns_threshold_expression >2sigma(I)
_cod_data_source_file c3ce41704b.txt
_cod_data_source_block 4-hoco
_cod_original_sg_symbol_H-M P-1
_cod_database_code 7211458

loop_
_symmetry_equiv_pos_as_xyz
'x, y, z'
'-x, -y, -z'

loop_
_atom_site_label
_atom_site_type_symbol
_atom_site_fract_x
_atom_site_fract_y
_atom_site_fract_z
_atom_site_U_iso_or_equiv
_atom_site_adp_type
_atom_site_occupancy
_atom_site_symmetry_multiplicity
_atom_site_calc_flag
_atom_site_refinement_flags
_atom_site_disorder_assembly
_atom_site_disorder_group
C1 C 0.1684(5) 0.5363(4) 0.6213(4) 0.0211(10) Uani 1 1 d . . .
H1 H 0.1576 0.4827 0.6616 0.025 Uiso 1 1 calc R . .
C2 C 0.1852(6) 0.5128(5) 0.5253(4) 0.0300(12) Uani 1 1 d . . .
H2 H 0.1879 0.4455 0.5024 0.036 Uiso 1 1 calc R . .
C3 C 0.1978(6) 0.5928(5) 0.4636(4) 0.0349(14) Uani 1 1 d . . .
H3 H 0.2074 0.5793 0.3980 0.042 Uiso 1 1 calc R . .
C4 C 0.1960(6) 0.6888(5) 0.5000(4) 0.0309(12) Uani 1 1 d . . .
H4 H 0.2019 0.7421 0.4586 0.037 Uiso 1 1 calc R . .
C5 C 0.1854(5) 0.7099(4) 0.5986(4) 0.0226(10) Uani 1 1 d . . .
C6 C 0.1958(6) 0.8189(4) 0.6464(4) 0.0258(11) Uani 1 1 d . . .
C7 C 0.1752(6) 0.8989(5) 0.5831(5) 0.0342(13) Uani 1 1 d . . .
H7 H 0.1549 0.8873 0.5094 0.041 Uiso 1 1 calc R . .
C8 C 0.1867(7) 0.9963(5) 0.6358(5) 0.0385(14) Uani 1 1 d . . .
H8 H 0.1710 1.0510 0.5964 0.046 Uiso 1 1 calc R . .
C9 C 0.2200(6) 1.0131(5) 0.7428(5) 0.0324(13) Uani 1 1 d . . .
H9 H 0.2273 1.0788 0.7772 0.039 Uiso 1 1 calc R . .
C10 C 0.2437(6) 0.9310(4) 0.8018(4) 0.0245(11) Uani 1 1 d . . .
C11 C 0.2925(6) 0.9434(4) 0.9215(4) 0.0225(10) Uani 1 1 d . . .
C12 C 0.3344(6) 1.0409(4) 0.9856(5) 0.0321(13) Uani 1 1 d . . .
H12 H 0.3271 1.1012 0.9540 0.038 Uiso 1 1 calc R . .
C13 C 0.3866(6) 1.0470(5) 1.0959(5) 0.0351(14) Uani 1 1 d . . .
H13 H 0.4171 1.1114 1.1404 0.042 Uiso 1 1 calc R . .
C14 C 0.3927(6) 0.9564(4) 1.1389(5) 0.0318(13) Uani 1 1 d . . .
H14 H 0.4265 0.9589 1.2135 0.038 Uiso 1 1 calc R . .
C15 C 0.3497(6) 0.8628(4) 1.0734(4) 0.0270(12) Uani 1 1 d . . .
H15 H 0.3550 0.8023 1.1048 0.032 Uiso 1 1 calc R . .
C16 C 0.0434(5) 0.4109(4) 0.8235(3) 0.0154(9) Uani 1 1 d . . .
C17 C -0.1923(5) 0.2444(4) 0.7440(4) 0.0187(10) Uani 1 1 d . . .
C18 C -0.0264(5) 0.1222(4) 0.8444(4) 0.0176(10) Uani 1 1 d . . .
C19 C 0.2032(5) 0.2870(4) 0.9314(4) 0.0168(10) Uani 1 1 d . . .
C20 C -0.0367(5) 0.2961(4) 0.9566(4) 0.0162(9) Uani 1 1 d . . .
C21 C 0.0634(5) 0.2459(4) 0.7151(4) 0.0180(10) Uani 1 1 d . . .
C22 C 0.2972(6) 0.5675(4) 1.0635(4) 0.0226(11) Uani 1 1 d . . .
H22 H 0.2022 0.5265 1.0395 0.027 Uiso 1 1 calc R . .
C23 C 0.5356(7) 0.6195(7) 1.2040(6) 0.056(2) Uani 1 1 d . . .
H23A H 0.5581 0.6568 1.1508 0.084 Uiso 1 1 calc R . .
H23B H 0.5980 0.5730 1.2263 0.084 Uiso 1 1 calc R . .
H23C H 0.5503 0.6686 1.2654 0.084 Uiso 1 1 calc R . .
C24 C 0.3377(7) 0.4895(5) 1.2257(5) 0.0381(14) Uani 1 1 d . . .
H24A H 0.2378 0.4522 1.1867 0.057 Uiso 1 1 calc R . .
H24B H 0.3467 0.5303 1.2908 0.057 Uiso 1 1 calc R . .
H24C H 0.3968 0.4404 1.2435 0.057 Uiso 1 1 calc R . .
Co1 Co 0.00809(7) 0.26760(5) 0.83534(5) 0.01282(15) Uani 1 1 d . . .
Ho1 Ho 0.19196(2) 0.681870(14) 0.846637(14) 0.01254(10) Uani 1 1 d . . .
N1 N 0.1671(5) 0.6329(3) 0.6592(3) 0.0216(9) Uani 1 1 d . . .
N2 N 0.2284(4) 0.8339(3) 0.7521(3) 0.0197(9) Uani 1 1 d . . .
N3 N 0.2994(5) 0.8537(3) 0.9645(3) 0.0198(9) Uani 1 1 d . . .
N4 N 0.0709(5) 0.4996(3) 0.8168(3) 0.0216(9) Uani 1 1 d . . .
N5 N -0.3134(5) 0.2295(4) 0.6905(3) 0.0296(10) Uani 1 1 d . . .
N6 N -0.0504(5) 0.0326(4) 0.8471(4) 0.0297(10) Uani 1 1 d . . .
N7 N 0.3192(5) 0.2985(4) 0.9947(4) 0.0281(10) Uani 1 1 d . . .
N8 N 0.1014(5) 0.2379(4) 0.6456(3) 0.0286(10) Uani 1 1 d . . .
N9 N -0.0608(4) 0.3152(3) 1.0334(3) 0.0172(8) Uani 1 1 d . . .
N10 N 0.3861(5) 0.5596(4) 1.1582(3) 0.0273(10) Uani 1 1 d . . .
O1 O -0.0406(4) 0.7040(3) 0.7456(3) 0.0210(7) Uani 1 1 d . . .
H1B H -0.0466 0.7205 0.6842 0.025 Uiso 1 1 d R . .
H1A H -0.0632 0.7501 0.7793 0.025 Uiso 1 1 d R . .
O2 O 0.4181(4) 0.6813(3) 0.8425(3) 0.0221(7) Uani 1 1 d . . .
H2B H 0.4438 0.7025 0.7933 0.026 Uiso 1 1 d R . .
H2A H 0.4715 0.6558 0.8948 0.026 Uiso 1 1 d R . .
O3 O 0.3294(4) 0.6258(3) 1.0020(3) 0.0229(7) Uani 1 1 d . . .
O4 O 0.5403(5) 0.7468(4) 0.6965(3) 0.0429(11) Uani 1 1 d . . .
H4D H 0.5379 0.7301 0.6336 0.051 Uiso 1 1 d R . .
H4E H 0.6287 0.7689 0.7396 0.051 Uiso 1 1 d R . .
O5 O 0.8277(5) 0.7495(4) 0.5420(3) 0.0385(10) Uani 1 1 d . . .
H5C H 0.8420 0.7498 0.4834 0.046 Uiso 1 1 d R . .
H5D H 0.7442 0.7095 0.5290 0.046 Uiso 1 1 d R . .
O6 O 0.8314(4) 0.8204(3) 0.8422(3) 0.0243(8) Uani 1 1 d . . .
H6B H 0.8425 0.8070 0.9053 0.029 Uiso 1 1 d R . .
H6A H 0.8650 0.8852 0.8424 0.029 Uiso 1 1 d R . .
O7 O 0.5615(9) 0.8045(8) 0.5095(6) 0.046(2) Uani 0.50 1 d P A 1
H7A H 0.5078 0.7651 0.4498 0.056 Uiso 0.50 1 d PR A 1
C25 C 0.5081(14) 0.8947(12) 0.5171(9) 0.048(4) Uani 0.50 1 d P A 1
H25A H 0.5534 0.9311 0.5900 0.072 Uiso 0.50 1 calc PR A 1
H25B H 0.4046 0.8736 0.4970 0.072 Uiso 0.50 1 calc PR A 1
H25C H 0.5302 0.9403 0.4693 0.072 Uiso 0.50 1 calc PR A 1
O8 O 0.8049(10) 0.9438(7) 0.6031(7) 0.042(2) Uani 0.50 1 d P B 2
H8A H 0.7842 0.8785 0.5801 0.051 Uiso 0.50 1 d PR B 2
C26 C 0.7070(18) 0.9991(10) 0.6136(11) 0.056(4) Uani 0.50 1 d P B 2
H26A H 0.6671 0.9710 0.6637 0.084 Uiso 0.50 1 calc PR B 2
H26B H 0.6299 0.9927 0.5445 0.084 Uiso 0.50 1 calc PR B 2
H26C H 0.7565 1.0718 0.6397 0.084 Uiso 0.50 1 calc PR B 2
O9 O 0.5461(16) 0.6207(13) 0.5169(12) 0.108(5) Uani 0.50 1 d PU C 2
H9A H 0.4785 0.6206 0.4570 0.130 Uiso 0.50 1 d PR C 2
H9B H 0.5488 0.5584 0.5281 0.130 Uiso 0.50 1 d PR C 2

loop_
_atom_site_aniso_label
_atom_site_aniso_U_11
_atom_site_aniso_U_22
_atom_site_aniso_U_33
_atom_site_aniso_U_23
_atom_site_aniso_U_13
_atom_site_aniso_U_12
C1 0.018(3) 0.022(3) 0.020(2) -0.0006(19) 0.006(2) 0.001(2)
C2 0.026(3) 0.040(3) 0.024(3) -0.001(2) 0.012(2) 0.008(2)
C3 0.029(3) 0.060(4) 0.019(3) 0.007(3) 0.014(2) 0.008(3)
C4 0.030(3) 0.044(3) 0.018(2) 0.007(2) 0.011(2) 0.005(3)
C5 0.018(3) 0.025(3) 0.023(2) 0.006(2) 0.007(2) 0.002(2)
C6 0.022(3) 0.035(3) 0.023(3) 0.010(2) 0.011(2) 0.007(2)
C7 0.031(3) 0.035(3) 0.036(3) 0.016(2) 0.012(3) 0.005(3)
C8 0.031(3) 0.041(3) 0.043(3) 0.023(3) 0.012(3) 0.009(3)
C9 0.035(3) 0.027(3) 0.040(3) 0.009(2) 0.017(3) 0.009(2)
C10 0.021(3) 0.022(3) 0.036(3) 0.010(2) 0.017(2) 0.007(2)
C11 0.019(3) 0.023(3) 0.028(3) 0.001(2) 0.013(2) 0.004(2)
C12 0.025(3) 0.021(3) 0.052(4) 0.003(2) 0.017(3) 0.005(2)
C13 0.025(3) 0.035(3) 0.041(3) -0.014(3) 0.016(3) 0.000(2)
C14 0.024(3) 0.033(3) 0.035(3) -0.008(2) 0.018(3) -0.009(2)
C15 0.026(3) 0.027(3) 0.024(3) 0.000(2) 0.011(2) -0.004(2)
C16 0.013(2) 0.019(3) 0.012(2) 0.0007(17) 0.0033(18) 0.0009(19)
C17 0.020(3) 0.021(2) 0.015(2) 0.0047(19) 0.009(2) 0.000(2)
C18 0.016(2) 0.021(3) 0.016(2) 0.0018(18) 0.0070(19) 0.0026(19)
C19 0.016(3) 0.016(2) 0.019(2) 0.0027(18) 0.011(2) -0.0002(19)
C20 0.012(2) 0.016(2) 0.018(2) 0.0032(18) 0.0032(19) 0.0027(18)
C21 0.016(2) 0.023(2) 0.013(2) 0.0019(18) 0.0037(19) 0.003(2)
C22 0.022(3) 0.021(2) 0.022(2) 0.001(2) 0.007(2) 0.003(2)
C23 0.027(4) 0.095(6) 0.042(4) 0.032(4) 0.008(3) 0.009(4)
C24 0.049(4) 0.044(4) 0.029(3) 0.020(3) 0.020(3) 0.014(3)
Co1 0.0124(3) 0.0140(3) 0.0116(3) 0.0013(2) 0.0056(2) 0.0008(2)
Ho1 0.01213(14) 0.01327(14) 0.01201(14) 0.00208(8) 0.00564(10) 0.00090(9)
N1 0.021(2) 0.031(2) 0.0124(19) 0.0012(16) 0.0044(17) 0.0088(18)
N2 0.012(2) 0.027(2) 0.018(2) 0.0053(17) 0.0061(16) 0.0005(17)
N3 0.019(2) 0.019(2) 0.020(2) 0.0012(16) 0.0093(17) -0.0023(17)
N4 0.024(2) 0.022(2) 0.019(2) 0.0028(17) 0.0099(18) 0.0029(19)
N5 0.020(3) 0.044(3) 0.019(2) 0.0072(19) 0.006(2) -0.001(2)
N6 0.029(3) 0.027(3) 0.037(3) 0.008(2) 0.015(2) 0.008(2)
N7 0.018(3) 0.035(3) 0.029(2) 0.0047(19) 0.006(2) 0.007(2)
N8 0.028(3) 0.039(3) 0.021(2) 0.0029(19) 0.013(2) 0.006(2)
N9 0.018(2) 0.022(2) 0.0125(19) 0.0023(15) 0.0075(17) 0.0027(17)
N10 0.028(3) 0.033(2) 0.024(2) 0.0118(18) 0.010(2) 0.010(2)
O1 0.0178(18) 0.0318(19) 0.0161(16) 0.0071(14) 0.0074(14) 0.0089(15)
O2 0.0146(18) 0.031(2) 0.0199(17) 0.0079(14) 0.0065(14) 0.0043(15)
O3 0.0215(19) 0.0278(19) 0.0213(17) 0.0095(14) 0.0086(15) 0.0080(15)
O4 0.028(2) 0.061(3) 0.034(2) -0.0085(19) 0.0151(19) -0.002(2)
O5 0.032(2) 0.065(3) 0.026(2) 0.0156(19) 0.0176(18) 0.014(2)
O6 0.031(2) 0.0202(18) 0.0292(18) 0.0112(14) 0.0175(16) 0.0089(16)
O7 0.035(5) 0.084(7) 0.019(4) 0.009(4) 0.009(4) 0.013(5)
C25 0.027(7) 0.073(10) 0.019(6) -0.010(6) -0.003(5) -0.011(7)
O8 0.043(5) 0.035(5) 0.039(5) 0.001(4) 0.012(4) -0.002(4)
C26 0.076(11) 0.031(7) 0.037(7) 0.002(6) 0.005(7) -0.007(7)
O9 0.081(8) 0.136(9) 0.091(8) -0.038(6) 0.042(6) -0.005(7)

loop_
_atom_type_symbol
_atom_type_description
_atom_type_scat_dispersion_real
_atom_type_scat_dispersion_imag
_atom_type_scat_source
C C 0.0033 0.0016 'International Tables Vol C Tables 4.2.6.8 and 6.1.1.4'
H H 0.0000 0.0000 'International Tables Vol C Tables 4.2.6.8 and 6.1.1.4'
N N 0.0061 0.0033 'International Tables Vol C Tables 4.2.6.8 and 6.1.1.4'
O O 0.0106 0.0060 'International Tables Vol C Tables 4.2.6.8 and 6.1.1.4'
Co Co 0.3494 0.9721 'International Tables Vol C Tables 4.2.6.8 and 6.1.1.4'
Ho Ho -0.2175 4.6783 'International Tables Vol C Tables 4.2.6.8 and 6.1.1.4'

loop_
_geom_angle_atom_site_label_1
_geom_angle_atom_site_label_2
_geom_angle_atom_site_label_3
_geom_angle
_geom_angle_site_symmetry_1
_geom_angle_site_symmetry_3
N1 C1 C2 123.2(5) . .
N1 C1 H1 118.4 . .
C2 C1 H1 118.4 . .
C1 C2 C3 118.3(5) . .
C1 C2 H2 120.8 . .
C3 C2 H2 120.8 . .
C4 C3 C2 119.1(5) . .
C4 C3 H3 120.4 . .
C2 C3 H3 120.4 . .
C3 C4 C5 120.7(5) . .
C3 C4 H4 119.7 . .
C5 C4 H4 119.7 . .
N1 C5 C4 121.8(5) . .
N1 C5 C6 116.1(4) . .
C4 C5 C6 122.1(5) . .
N2 C6 C7 123.0(5) . .
N2 C6 C5 115.3(4) . .
C7 C6 C5 121.7(5) . .
C8 C7 C6 116.7(5) . .
C8 C7 H7 121.7 . .
C6 C7 H7 121.7 . .
C9 C8 C7 121.2(5) . .
C9 C8 H8 119.4 . .
C7 C8 H8 119.4 . .
C8 C9 C10 119.3(5) . .
C8 C9 H9 120.4 . .
C10 C9 H9 120.4 . .
N2 C10 C9 120.9(5) . .
N2 C10 C11 115.5(4) . .
C9 C10 C11 123.5(5) . .
N3 C11 C12 122.0(5) . .
N3 C11 C10 115.5(4) . .
C12 C11 C10 122.4(5) . .
C13 C12 C11 119.2(5) . .
C13 C12 H12 120.4 . .
C11 C12 H12 120.4 . .
C14 C13 C12 118.6(5) . .
C14 C13 H13 120.7 . .
C12 C13 H13 120.7 . .
C15 C14 C13 120.3(6) . .
C15 C14 H14 119.8 . .
C13 C14 H14 119.8 . .
N3 C15 C14 122.9(5) . .
N3 C15 H15 118.6 . .
C14 C15 H15 118.6 . .
N4 C16 Co1 177.3(4) . .
N5 C17 Co1 178.7(4) . .
N6 C18 Co1 178.1(5) . .
N7 C19 Co1 176.0(4) . .
N9 C20 Co1 178.2(4) . .
N8 C21 Co1 176.5(5) . .
O3 C22 N10 125.0(5) . .
O3 C22 H22 117.5 . .
N10 C22 H22 117.5 . .
N10 C23 H23A 109.5 . .
N10 C23 H23B 109.5 . .
H23A C23 H23B 109.5 . .
N10 C23 H23C 109.5 . .
H23A C23 H23C 109.5 . .
H23B C23 H23C 109.5 . .
N10 C24 H24A 109.5 . .
N10 C24 H24B 109.5 . .
H24A C24 H24B 109.5 . .
N10 C24 H24C 109.5 . .
H24A C24 H24C 109.5 . .
H24B C24 H24C 109.5 . .
C20 Co1 C16 89.90(19) . .
C20 Co1 C19 87.65(19) . .
C16 Co1 C19 90.5(2) . .
C20 Co1 C18 91.49(19) . .
C16 Co1 C18 178.62(19) . .
C19 Co1 C18 89.6(2) . .
C20 Co1 C17 89.9(2) . .
C16 Co1 C17 91.4(2) . .
C19 Co1 C17 176.90(19) . .
C18 Co1 C17 88.6(2) . .
C20 Co1 C21 176.5(2) . .
C16 Co1 C21 87.52(19) . .
C19 Co1 C21 90.06(19) . .
C18 Co1 C21 91.1(2) . .
C17 Co1 C21 92.5(2) . .
O3 Ho1 O2 70.87(12) . .
O3 Ho1 O1 144.48(12) . .
O2 Ho1 O1 144.20(11) . .
O3 Ho1 N4 77.82(14) . .
O2 Ho1 N4 103.90(14) . .
O1 Ho1 N4 85.07(14) . .
O3 Ho1 N9 74.55(13) . 2_567
O2 Ho1 N9 143.34(12) . 2_567
O1 Ho1 N9 71.94(12) . 2_567
N4 Ho1 N9 79.94(14) . 2_567
O3 Ho1 N1 128.35(13) . .
O2 Ho1 N1 70.11(13) . .
O1 Ho1 N1 77.67(12) . .
N4 Ho1 N1 80.14(14) . .
N9 Ho1 N1 144.79(14) 2_567 .
O3 Ho1 N3 81.94(13) . .
O2 Ho1 N3 89.64(13) . .
O1 Ho1 N3 99.45(13) . .
N4 Ho1 N3 150.20(13) . .
N9 Ho1 N3 73.69(13) 2_567 .
N1 Ho1 N3 129.66(14) . .
O3 Ho1 N2 135.80(13) . .
O2 Ho1 N2 79.95(12) . .
O1 Ho1 N2 72.97(12) . .
N4 Ho1 N2 142.77(13) . .
N9 Ho1 N2 119.10(13) 2_567 .
N1 Ho1 N2 66.22(14) . .
N3 Ho1 N2 65.07(13) . .
C1 N1 C5 116.7(4) . .
C1 N1 Ho1 122.2(3) . .
C5 N1 Ho1 119.4(3) . .
C6 N2 C10 118.9(4) . .
C6 N2 Ho1 120.1(3) . .
C10 N2 Ho1 118.7(3) . .
C15 N3 C11 117.0(4) . .
C15 N3 Ho1 122.2(3) . .
C11 N3 Ho1 120.3(3) . .
C16 N4 Ho1 163.0(4) . .
C20 N9 Ho1 160.5(4) . 2_567
C22 N10 C23 122.4(5) . .
C22 N10 C24 121.1(5) . .
C23 N10 C24 116.5(5) . .
Ho1 O1 H1B 111.7 . .
Ho1 O1 H1A 111.8 . .
H1B O1 H1A 109.3 . .
Ho1 O2 H2B 122.9 . .
Ho1 O2 H2A 113.9 . .
H2B O2 H2A 123.2 . .
C22 O3 Ho1 133.3(3) . .
H4D O4 H4E 108.4 . .
H5C O5 H5D 108.5 . .
H6B O6 H6A 112.0 . .
C25 O7 H7A 109.2 . .
C26 O8 H8A 125.5 . .
O8 C26 H26A 109.5 . .
O8 C26 H26B 109.5 . .
H26A C26 H26B 109.5 . .
O8 C26 H26C 109.5 . .
H26A C26 H26C 109.5 . .
H26B C26 H26C 109.5 . .
H9A O9 H9B 110.7 . .

loop_
_geom_bond_atom_site_label_1
_geom_bond_atom_site_label_2
_geom_bond_distance
_geom_bond_site_symmetry_2
C1 N1 1.346(6) .
C1 C2 1.383(7) .
C1 H1 0.9300 .
C2 C3 1.396(8) .
C2 H2 0.9300 .
C3 C4 1.334(9) .
C3 H3 0.9300 .
C4 C5 1.381(7) .
C4 H4 0.9300 .
C5 N1 1.367(6) .
C5 C6 1.502(7) .
C6 N2 1.326(6) .
C6 C7 1.401(8) .
C7 C8 1.387(9) .
C7 H7 0.9300 .
C8 C9 1.343(8) .
C8 H8 0.9300 .
C9 C10 1.395(8) .
C9 H9 0.9300 .
C10 N2 1.357(7) .
C10 C11 1.487(7) .
C11 N3 1.355(7) .
C11 C12 1.391(7) .
C12 C13 1.372(9) .
C12 H12 0.9300 .
C13 C14 1.364(9) .
C13 H13 0.9300 .
C14 C15 1.358(8) .
C14 H14 0.9300 .
C15 N3 1.351(6) .
C15 H15 0.9300 .
C16 N4 1.162(6) .
C16 Co1 1.878(5) .
C17 N5 1.147(7) .
C17 Co1 1.910(5) .
C18 N6 1.161(7) .
C18 Co1 1.896(5) .
C19 N7 1.151(6) .
C19 Co1 1.890(5) .
C20 N9 1.165(6) .
C20 Co1 1.878(5) .
C21 N8 1.137(6) .
C21 Co1 1.915(5) .
C22 O3 1.246(6) .
C22 N10 1.295(7) .
C22 H22 0.9300 .
C23 N10 1.441(8) .
C23 H23A 0.9600 .
C23 H23B 0.9600 .
C23 H23C 0.9600 .
C24 N10 1.468(7) .
C24 H24A 0.9600 .
C24 H24B 0.9600 .
C24 H24C 0.9600 .
Ho1 O3 2.323(3) .
Ho1 O2 2.324(3) .
Ho1 O1 2.359(3) .
Ho1 N4 2.394(4) .
Ho1 N9 2.437(4) 2_567
Ho1 N1 2.464(4) .
Ho1 N3 2.466(4) .
Ho1 N2 2.477(4) .
N9 Ho1 2.437(4) 2_567
O1 H1B 0.8511 .
O1 H1A 0.8510 .
O2 H2B 0.8377 .
O2 H2A 0.8585 .
O4 H4D 0.8501 .
O4 H4E 0.8500 .
O5 H5C 0.8499 .
O5 H5D 0.8501 .
O6 H6B 0.8500 .
O6 H6A 0.8505 .
O7 C25 1.421(17) .
O7 H7A 0.8501 .
C25 H25A 0.9600 .
C25 H25B 0.9600 .
C25 H25C 0.9600 .
O8 C26 1.393(18) .
O8 H8A 0.8499 .
C26 H26A 0.9600 .
C26 H26B 0.9600 .
C26 H26C 0.9600 .
O9 H9A 0.8499 .
O9 H9B 0.8500 .
